data_7231040
loop_
_publ_author_name
'Davidson, Ross J.'
'Milan, David C.'
'Al-Owaedi, Oday A.'
'Ismael, Ali K.'
'Nichols, Richard J.'
'Higgins, Simon J.'
'Lambert, Colin J.'
'Yufit, Dmitry S.'
'Beeby, Andrew'

_publ_section_title
;
 Conductance of &#x2018;bare-bones&#x2019; tripodal molecular wires
;
_journal_issue 42
_journal_name_full 'RSC Advances'
_journal_page_first 23585
_journal_paper_doi 10.1039/C8RA01257A
_journal_volume 8
_journal_year 2018
_chemical_formula_moiety 'C21 H21 P S3 Se'
_chemical_formula_sum 'C21 H21 P S3 Se'
_chemical_formula_weight 479.49
_chemical_name_systematic
;
 ? 
;
_space_group_crystal_system monoclinic
_space_group_IT_number 14
_space_group_name_Hall '-P 2ybc'
_space_group_name_H-M_alt 'P 1 21/c 1'
_symmetry_space_group_name_Hall '-P 2ybc'
_symmetry_space_group_name_H-M 'P 1 21/c 1'
_atom_sites_solution_hydrogens difmap
_atom_sites_solution_primary direct
_atom_sites_solution_secondary difmap
_audit_creation_date 2015-08-03
_audit_creation_method
;
Olex2 1.2-beta
(compiled 2015.01.26 svn.r3150 for OlexSys, GUI svn.r4998)
;
_audit_update_record
;
2017-10-09 deposited with the CCDC.
2018-06-18 downloaded from the CCDC.
;
_cell_angle_alpha 90.00
_cell_angle_beta 112.8736(13)
_cell_angle_gamma 90.00
_cell_formula_units_Z 4
_cell_length_a 10.8302(4)
_cell_length_b 19.7686(8)
_cell_length_c 10.9470(4)
_cell_measurement_reflns_used 9838
_cell_measurement_temperature 120.0
_cell_measurement_theta_max 31.51
_cell_measurement_theta_min 2.29
_cell_volume 2159.43(14)
_computing_cell_refinement 'SAINT v8.34A (Bruker, 2013)'
_computing_data_collection 'APEX2 v.2013.4_1 (Bruker, 2013)'
_computing_data_reduction 'SAINT v8.34A (Bruker, 2013)'
_computing_molecular_graphics 'Olex2 (Dolomanov et al., 2009)'
_computing_publication_material 'Olex2 (Dolomanov et al., 2009)'
_computing_structure_refinement 'XL (Sheldrick, 2008)'
_computing_structure_solution 'XS (Sheldrick, 2008)'
_diffrn_ambient_temperature 120.0
_diffrn_detector 'Bruker PHOTON 100 CMOS'
_diffrn_detector_type 'CMOS sensor'
_diffrn_measured_fraction_theta_full 0.999
_diffrn_measured_fraction_theta_max 0.999
_diffrn_measurement_device 'Bruker D8 Venture'
_diffrn_measurement_device_type '3-circle diffractometer'
_diffrn_measurement_method '\f and \w scans'
_diffrn_radiation_monochromator 'focusing mirrors'
_diffrn_radiation_probe x-ray
_diffrn_radiation_type MoK\a
_diffrn_radiation_wavelength 0.71073
_diffrn_reflns_av_R_equivalents 0.0293
_diffrn_reflns_av_unetI/netI 0.0210
_diffrn_reflns_limit_h_max 14
_diffrn_reflns_limit_h_min -14
_diffrn_reflns_limit_k_max 26
_diffrn_reflns_limit_k_min -26
_diffrn_reflns_limit_l_max 14
_diffrn_reflns_limit_l_min -14
_diffrn_reflns_number 33209
_diffrn_reflns_theta_full 29.00
_diffrn_reflns_theta_max 29.00
_diffrn_reflns_theta_min 2.27
_diffrn_source 'ImuS microsource'
_diffrn_standards_number 0
_exptl_absorpt_coefficient_mu 2.106
_exptl_absorpt_correction_T_max 1.0000
_exptl_absorpt_correction_T_min 0.7935
_exptl_absorpt_correction_type multi-scan
_exptl_absorpt_process_details
;
SADABS-2014/4 (Bruker,2014/4) was used for absorption correction.
wR2(int) was 0.0885 before and 0.0405 after correction.
The Ratio of minimum to maximum transmission is 0.7935.
The \l/2 correction factor is Not present.
;
_exptl_crystal_colour 'clear colourless'
_exptl_crystal_colour_lustre clear
_exptl_crystal_colour_primary colourless
_exptl_crystal_density_diffrn 1.475
_exptl_crystal_density_method 'not measured'
_exptl_crystal_description irregular
_exptl_crystal_F_000 976
_exptl_crystal_size_max 0.48
_exptl_crystal_size_mid 0.24
_exptl_crystal_size_min 0.24
_refine_diff_density_max 0.938
_refine_diff_density_min -0.430
_refine_diff_density_rms 0.061
_refine_ls_extinction_method none
_refine_ls_goodness_of_fit_ref 1.074
_refine_ls_hydrogen_treatment refall
_refine_ls_matrix_type full
_refine_ls_number_parameters 319
_refine_ls_number_reflns 5737
_refine_ls_number_restraints 0
_refine_ls_restrained_S_all 1.074
_refine_ls_R_factor_all 0.0314
_refine_ls_R_factor_gt 0.0260
_refine_ls_shift/su_max 0.001
_refine_ls_shift/su_mean 0.000
_refine_ls_structure_factor_coef Fsqd
_refine_ls_weighting_details 'calc w=1/[\s^2^(Fo^2^)+(0.0260P)^2^+1.6200P] where P=(Fo^2^+2Fc^2^)/3'
_refine_ls_weighting_scheme calc
_refine_ls_wR_factor_gt 0.0608
_refine_ls_wR_factor_ref 0.0631
_reflns_number_gt 5184
_reflns_number_total 5737
_reflns_threshold_expression >2sigma(I)
_cod_data_source_file c8ra01257a3.cif
_cod_data_source_block 3=Se_15srv218
_cod_depositor_comments
;
The following automatic conversions were performed:

'_diffrn_radiation_probe' value 'X-ray' changed to 'x-ray' according
to
/home/data/users/saulius/crontab/automatic-downloads/rss-feeds/RSC/lib/dictionaries/cif_core.dic
dictionary named 'cif_core.dic' version 2.4.2 from 2011-04-26.

Automatic conversion script
Id: cif_fix_values 4973 2017-02-22 13:04:09Z antanas 
;
_cod_database_code 7231040
_computing.bruker_data_scaling 'SADABS V2012/1 (Bruker AXS Inc.)'

_olex2_refinement_description
;
;

loop_
_space_group_symop_id
_space_group_symop_operation_xyz
1 'x, y, z'
2 '-x, y+1/2, -z+1/2'
3 '-x, -y, -z'
4 'x, -y-1/2, z-1/2'

loop_
_atom_site_label
_atom_site_type_symbol
_atom_site_fract_x
_atom_site_fract_y
_atom_site_fract_z
_atom_site_U_iso_or_equiv
_atom_site_adp_type
_atom_site_occupancy
_atom_site_calc_flag
Se1 Se 0.571345(16) 0.622891(8) 0.628697(16) 0.01797(5) Uani 1 d
S1 S 0.66217(5) 0.26260(2) 0.86525(5) 0.02817(10) Uani 1 d
S2 S 0.87286(5) 0.69733(2) 1.35648(4) 0.02353(9) Uani 1 d
S3 S 1.24195(5) 0.57818(2) 0.62887(6) 0.02999(11) Uani 1 d
P1 P 0.73238(4) 0.576076(19) 0.78109(4) 0.01244(8) Uani 1 d
C1 C 0.70347(15) 0.48879(8) 0.81173(15) 0.0141(3) Uani 1 d
C2 C 0.63812(16) 0.44568(8) 0.70489(15) 0.0164(3) Uani 1 d
C3 C 0.62648(17) 0.37754(8) 0.72541(16) 0.0184(3) Uani 1 d
C4 C 0.67915(16) 0.35028(8) 0.85330(16) 0.0170(3) Uani 1 d
C5 C 0.74041(17) 0.39345(9) 0.96089(16) 0.0194(3) Uani 1 d
C6 C 0.75266(17) 0.46210(8) 0.93943(16) 0.0188(3) Uani 1 d
C7 C 0.7460(3) 0.24628(11) 1.0392(2) 0.0335(5) Uani 1 d
C8 C 0.77348(16) 0.61690(7) 0.93982(15) 0.0141(3) Uani 1 d
C9 C 0.66899(17) 0.63034(8) 0.98092(17) 0.0186(3) Uani 1 d
C10 C 0.69493(18) 0.65590(9) 1.10643(16) 0.0194(3) Uani 1 d
C11 C 0.82667(17) 0.66896(8) 1.19288(15) 0.0161(3) Uani 1 d
C12 C 0.93104(17) 0.65770(8) 1.14999(16) 0.0182(3) Uani 1 d
C13 C 0.90447(16) 0.63167(8) 1.02486(16) 0.0168(3) Uani 1 d
C14 C 0.7163(2) 0.70546(10) 1.37590(19) 0.0266(4) Uani 1 d
C15 C 0.88166(15) 0.57413(8) 0.74538(14) 0.0135(3) Uani 1 d
C16 C 0.94265(16) 0.51343(8) 0.73648(16) 0.0167(3) Uani 1 d
C17 C 1.05130(17) 0.51246(8) 0.69864(17) 0.0189(3) Uani 1 d
C18 C 1.10209(16) 0.57257(8) 0.67130(16) 0.0169(3) Uani 1 d
C19 C 1.04082(17) 0.63396(8) 0.68035(16) 0.0176(3) Uani 1 d
C20 C 0.93145(16) 0.63473(8) 0.71561(16) 0.0165(3) Uani 1 d
C21 C 1.2888(2) 0.49136(10) 0.6255(2) 0.0303(4) Uani 1 d
H2 H 0.607(2) 0.4620(11) 0.623(2) 0.021(5) Uiso 1 d
H3 H 0.583(2) 0.3491(13) 0.654(2) 0.034(6) Uiso 1 d
H5 H 0.777(2) 0.3766(10) 1.048(2) 0.022(5) Uiso 1 d
H6 H 0.799(2) 0.4895(12) 1.013(2) 0.032(6) Uiso 1 d
H7A H 0.840(3) 0.2612(13) 1.067(2) 0.040(7) Uiso 1 d
H7B H 0.742(3) 0.1983(15) 1.046(3) 0.055(8) Uiso 1 d
H7C H 0.696(3) 0.2669(14) 1.086(3) 0.050(8) Uiso 1 d
H9 H 0.582(2) 0.6205(10) 0.925(2) 0.022(5) Uiso 1 d
H10 H 0.628(2) 0.6627(10) 1.132(2) 0.019(5) Uiso 1 d
H12 H 1.023(2) 0.6673(11) 1.205(2) 0.030(6) Uiso 1 d
H13 H 0.975(2) 0.6234(10) 1.001(2) 0.019(5) Uiso 1 d
H14A H 0.673(2) 0.6643(12) 1.364(2) 0.027(5) Uiso 1 d
H14B H 0.744(2) 0.7210(12) 1.463(3) 0.038(6) Uiso 1 d
H14C H 0.664(3) 0.7376(13) 1.313(3) 0.041(7) Uiso 1 d
H16 H 0.912(2) 0.4725(11) 0.757(2) 0.020(5) Uiso 1 d
H17 H 1.085(2) 0.4713(11) 0.693(2) 0.022(5) Uiso 1 d
H19 H 1.0752(19) 0.6744(11) 0.663(2) 0.019(5) Uiso 1 d
H20 H 0.893(2) 0.6768(11) 0.721(2) 0.022(5) Uiso 1 d
H21A H 1.316(2) 0.4733(12) 0.716(2) 0.036(6) Uiso 1 d
H21B H 1.214(3) 0.4632(13) 0.561(3) 0.040(7) Uiso 1 d
H21C H 1.360(3) 0.4918(13) 0.599(3) 0.045(7) Uiso 1 d

loop_
_atom_site_aniso_label
_atom_site_aniso_U_11
_atom_site_aniso_U_22
_atom_site_aniso_U_33
_atom_site_aniso_U_23
_atom_site_aniso_U_13
_atom_site_aniso_U_12
Se1 0.01574(8) 0.02112(9) 0.01451(8) 0.00245(6) 0.00309(6) 0.00374(6)
S1 0.0399(3) 0.0159(2) 0.0252(2) 0.00109(16) 0.0088(2) -0.00661(17)
S2 0.0328(2) 0.0263(2) 0.01280(18) -0.00462(15) 0.01028(17) -0.00489(17)
S3 0.0298(2) 0.0239(2) 0.0500(3) 0.0075(2) 0.0304(2) 0.00407(18)
P1 0.01307(17) 0.01379(18) 0.01068(17) -0.00019(13) 0.00485(14) 0.00126(13)
C1 0.0131(7) 0.0152(7) 0.0144(7) -0.0001(5) 0.0056(6) 0.0003(5)
C2 0.0168(7) 0.0192(7) 0.0114(7) 0.0008(6) 0.0038(6) 0.0010(6)
C3 0.0193(8) 0.0183(8) 0.0154(7) -0.0036(6) 0.0043(6) -0.0029(6)
C4 0.0164(7) 0.0152(7) 0.0198(8) 0.0011(6) 0.0075(6) -0.0016(6)
C5 0.0231(8) 0.0193(8) 0.0140(7) 0.0030(6) 0.0052(6) -0.0007(6)
C6 0.0231(8) 0.0176(8) 0.0135(7) -0.0005(6) 0.0048(6) -0.0023(6)
C7 0.0529(14) 0.0210(9) 0.0271(10) 0.0079(7) 0.0161(10) -0.0005(9)
C8 0.0185(7) 0.0125(7) 0.0121(6) -0.0007(5) 0.0067(6) -0.0002(5)
C9 0.0173(7) 0.0226(8) 0.0171(7) -0.0032(6) 0.0079(6) -0.0015(6)
C10 0.0230(8) 0.0215(8) 0.0182(8) -0.0018(6) 0.0129(7) -0.0005(6)
C11 0.0267(8) 0.0120(7) 0.0112(7) 0.0007(5) 0.0091(6) -0.0012(6)
C12 0.0194(8) 0.0187(8) 0.0149(7) -0.0011(6) 0.0049(6) -0.0026(6)
C13 0.0174(7) 0.0177(7) 0.0173(7) 0.0001(6) 0.0088(6) 0.0007(6)
C14 0.0413(11) 0.0241(9) 0.0218(9) -0.0034(7) 0.0202(8) 0.0001(8)
C15 0.0137(7) 0.0157(7) 0.0109(6) 0.0003(5) 0.0047(5) 0.0015(5)
C16 0.0176(7) 0.0136(7) 0.0211(8) 0.0021(6) 0.0101(6) 0.0015(6)
C17 0.0197(8) 0.0155(7) 0.0252(8) 0.0012(6) 0.0126(7) 0.0041(6)
C18 0.0162(7) 0.0201(8) 0.0168(7) 0.0020(6) 0.0090(6) 0.0014(6)
C19 0.0200(8) 0.0161(7) 0.0177(7) 0.0022(6) 0.0084(6) -0.0007(6)
C20 0.0198(8) 0.0140(7) 0.0165(7) -0.0001(5) 0.0079(6) 0.0022(6)
C21 0.0295(10) 0.0288(10) 0.0432(12) 0.0072(9) 0.0257(9) 0.0100(8)

loop_
_atom_type_symbol
_atom_type_description
_atom_type_scat_dispersion_real
_atom_type_scat_dispersion_imag
_atom_type_scat_source
C C 0.0033 0.0016 'International Tables Vol C Tables 4.2.6.8 and 6.1.1.4'
H H 0.0000 0.0000 'International Tables Vol C Tables 4.2.6.8 and 6.1.1.4'
P P 0.1023 0.0942 'International Tables Vol C Tables 4.2.6.8 and 6.1.1.4'
S S 0.1246 0.1234 'International Tables Vol C Tables 4.2.6.8 and 6.1.1.4'
Se Se -0.0929 2.2259 'International Tables Vol C Tables 4.2.6.8 and 6.1.1.4'

loop_
_geom_angle_atom_site_label_1
_geom_angle_atom_site_label_2
_geom_angle_atom_site_label_3
_geom_angle
C4 S1 C7 103.46(9)
C11 S2 C14 103.99(9)
C18 S3 C21 103.05(9)
C1 P1 Se1 114.66(5)
C8 P1 Se1 112.62(5)
C8 P1 C1 104.09(7)
C15 P1 Se1 111.97(5)
C15 P1 C1 104.72(7)
C15 P1 C8 108.12(7)
C2 C1 P1 119.65(12)
C6 C1 P1 121.45(12)
C6 C1 C2 118.76(14)
C1 C2 H2 119.7(14)
C3 C2 C1 120.52(15)
C3 C2 H2 119.7(14)
C2 C3 C4 120.79(15)
C2 C3 H3 120.3(15)
C4 C3 H3 118.9(15)
C3 C4 S1 116.23(12)
C5 C4 S1 124.81(13)
C5 C4 C3 118.97(15)
C4 C5 H5 120.9(12)
C6 C5 C4 119.92(15)
C6 C5 H5 119.1(13)
C1 C6 C5 120.97(15)
C1 C6 H6 120.7(14)
C5 C6 H6 118.3(14)
S1 C7 H7A 108.3(15)
S1 C7 H7B 103.8(17)
S1 C7 H7C 109.2(16)
H7A C7 H7B 110(2)
H7A C7 H7C 115(2)
H7B C7 H7C 109(2)
C9 C8 P1 117.85(12)
C13 C8 P1 122.87(12)
C13 C8 C9 119.18(14)
C8 C9 H9 119.5(13)
C10 C9 C8 120.75(16)
C10 C9 H9 119.7(13)
C9 C10 C11 119.96(15)
C9 C10 H10 119.9(13)
C11 C10 H10 120.1(13)
C10 C11 S2 124.21(12)
C10 C11 C12 119.27(14)
C12 C11 S2 116.50(12)
C11 C12 H12 122.3(13)
C13 C12 C11 120.42(15)
C13 C12 H12 117.3(13)
C8 C13 H13 121.2(13)
C12 C13 C8 120.36(15)
C12 C13 H13 118.4(13)
S2 C14 H14A 110.9(14)
S2 C14 H14B 101.7(15)
S2 C14 H14C 107.6(15)
H14A C14 H14B 112(2)
H14A C14 H14C 111(2)
H14B C14 H14C 113(2)
C16 C15 P1 121.53(12)
C16 C15 C20 118.97(14)
C20 C15 P1 119.31(11)
C15 C16 H16 120.3(12)
C17 C16 C15 120.82(15)
C17 C16 H16 118.9(12)
C16 C17 H17 116.6(13)
C18 C17 C16 120.24(15)
C18 C17 H17 123.2(13)
C17 C18 S3 124.51(12)
C17 C18 C19 119.07(14)
C19 C18 S3 116.41(12)
C18 C19 H19 119.3(12)
C20 C19 C18 120.61(15)
C20 C19 H19 120.0(12)
C15 C20 H20 121.5(13)
C19 C20 C15 120.28(14)
C19 C20 H20 118.2(13)
S3 C21 H21A 107.7(14)
S3 C21 H21B 112.8(14)
S3 C21 H21C 106.0(16)
H21A C21 H21B 110(2)
H21A C21 H21C 111(2)
H21B C21 H21C 109(2)

loop_
_geom_bond_atom_site_label_1
_geom_bond_atom_site_label_2
_geom_bond_distance
Se1 P1 2.1022(4)
S1 C4 1.7533(16)
S1 C7 1.791(2)
S2 C11 1.7538(15)
S2 C14 1.797(2)
S3 C18 1.7520(16)
S3 C21 1.794(2)
P1 C1 1.8082(16)
P1 C8 1.8076(15)
P1 C15 1.8054(15)
C1 C2 1.397(2)
C1 C6 1.392(2)
C2 C3 1.379(2)
C2 H2 0.89(2)
C3 C4 1.398(2)
C3 H3 0.93(2)
C4 C5 1.396(2)
C5 C6 1.392(2)
C5 H5 0.94(2)
C6 H6 0.94(2)
C7 H7A 0.98(3)
C7 H7B 0.95(3)
C7 H7C 0.97(3)
C8 C9 1.396(2)
C8 C13 1.392(2)
C9 C10 1.386(2)
C9 H9 0.92(2)
C10 C11 1.396(2)
C10 H10 0.88(2)
C11 C12 1.400(2)
C12 C13 1.385(2)
C12 H12 0.96(2)
C13 H13 0.92(2)
C14 H14A 0.92(2)
C14 H14B 0.93(3)
C14 H14C 0.95(3)
C15 C16 1.391(2)
C15 C20 1.403(2)
C16 C17 1.391(2)
C16 H16 0.94(2)
C17 C18 1.390(2)
C17 H17 0.91(2)
C18 C19 1.405(2)
C19 C20 1.381(2)
C19 H19 0.93(2)
C20 H20 0.94(2)
C21 H21A 0.98(2)
C21 H21B 1.01(3)
C21 H21C 0.92(3)

loop_
_geom_torsion_atom_site_label_1
_geom_torsion_atom_site_label_2
_geom_torsion_atom_site_label_3
_geom_torsion_atom_site_label_4
_geom_torsion
C2 C1 P1 Se1 40.97(14)
C2 C1 P1 C8 164.45(13)
C2 C1 P1 C15 -82.13(14)
C3 C4 S1 C7 177.59(15)
C5 C4 S1 C7 -2.44(18)
C6 C1 P1 Se1 -143.32(12)
C6 C1 P1 C8 -19.84(15)
C6 C1 P1 C15 93.57(14)
C9 C8 P1 Se1 49.13(13)
C9 C8 P1 C1 -75.67(14)
C9 C8 P1 C15 173.37(12)
C10 C11 S2 C14 -1.12(16)
C12 C11 S2 C14 -179.67(13)
C13 C8 P1 Se1 -134.67(12)
C13 C8 P1 C1 100.53(14)
C13 C8 P1 C15 -10.43(15)
C16 C15 P1 Se1 -120.27(12)
C16 C15 P1 C1 4.56(15)
C16 C15 P1 C8 115.09(13)
C17 C18 S3 C21 2.12(18)
C19 C18 S3 C21 -179.30(14)
C20 C15 P1 Se1 54.63(13)
C20 C15 P1 C1 179.46(12)
C20 C15 P1 C8 -70.00(14)
